data_4315561
loop_
_publ_author_name
'Sunanda Biswas'
'Iris M. Oppel'
'Holger F. Bettinger'

_publ_contact_author
;
        H. F. Bettinger
        Institut f\"ur Organische Chemie 
        Universit\"at T\"ubingen
        Auf der Morgenstelle 18
        72076 T\"ubingen
        Bundesrepublik Deutschland
;
_publ_contact_author_email holger.bettinger@uni-tuebingen.de
_publ_contact_author_fax '049 7071 295244'
_publ_contact_author_phone '049 7071 2972072'
_publ_section_title
;
 Synthesis and Structural Characterization of 9-Azido-9-Borafluorene:
 Monomer and Cyclotrimer of a Borole Azide
;
_journal_name_full 'Inorganic Chemistry'
_journal_page_first 4499
_journal_page_last 4506
_journal_paper_doi 10.1021/ic902436s
_journal_volume 49
_journal_year 2010
_chemical_formula_sum 'C12 H8 B Cl'
_chemical_formula_weight 198.44
_chemical_name_systematic
; 
 ? 
;
_space_group_IT_number 14
_symmetry_cell_setting monoclinic
_symmetry_space_group_name_Hall '-P 2ybc'
_symmetry_space_group_name_H-M 'P 1 21/c 1'
_atom_sites_solution_hydrogens geom
_atom_sites_solution_primary direct
_atom_sites_solution_secondary difmap
_audit_creation_method SHELXL-97
_cell_angle_alpha 90.00
_cell_angle_beta 95.237(15)
_cell_angle_gamma 90.00
_cell_formula_units_Z 4
_cell_length_a 3.8570(5)
_cell_length_b 14.0680(17)
_cell_length_c 17.495(3)
_cell_measurement_reflns_used 511
_cell_measurement_temperature 103(2)
_cell_measurement_theta_max 27.47
_cell_measurement_theta_min 2.75
_cell_volume 945.3(2)
_computing_cell_refinement 'CrysAlis RED Oxford diffraction'
_computing_data_collection 'CrysAlis CCD Oxford diffraction'
_computing_data_reduction 'CrysAlis RED Oxford diffraction'
_computing_molecular_graphics SHELXL-97
_computing_publication_material SHELXL-97
_computing_structure_refinement 'SHELXL-97 (Sheldrick, 1997)'
_computing_structure_solution 'SHELXS-97 (Sheldrick, 1990)'
_diffrn_ambient_temperature 103(2)
_diffrn_detector_area_resol_mean 8.4171
_diffrn_measured_fraction_theta_full 0.980
_diffrn_measured_fraction_theta_max 0.980
_diffrn_measurement_device_type 'Xcalibur^TM^2, Oxford Diffraction'
_diffrn_measurement_method '258 frames in \w and 45 sec'
_diffrn_radiation_monochromator graphite
_diffrn_radiation_source 'fine-focus sealed tube'
_diffrn_radiation_type MoK\a
_diffrn_radiation_wavelength 0.71073
_diffrn_reflns_av_R_equivalents 0.0768
_diffrn_reflns_av_sigmaI/netI 0.2771
_diffrn_reflns_limit_h_max 5
_diffrn_reflns_limit_h_min -2
_diffrn_reflns_limit_k_max 18
_diffrn_reflns_limit_k_min -11
_diffrn_reflns_limit_l_max 21
_diffrn_reflns_limit_l_min -22
_diffrn_reflns_number 4325
_diffrn_reflns_theta_full 27.65
_diffrn_reflns_theta_max 27.65
_diffrn_reflns_theta_min 2.90
_exptl_absorpt_coefficient_mu 0.350
_exptl_absorpt_correction_type none
_exptl_crystal_colour yellow
_exptl_crystal_density_diffrn 1.394
_exptl_crystal_density_method 'not measured'
_exptl_crystal_description needle
_exptl_crystal_F_000 408
_exptl_crystal_size_max 0.435
_exptl_crystal_size_mid 0.063
_exptl_crystal_size_min 0.054
_refine_diff_density_max 0.221
_refine_diff_density_min -0.261
_refine_diff_density_rms 0.049
_refine_ls_extinction_method none
_refine_ls_goodness_of_fit_ref 0.959
_refine_ls_hydrogen_treatment constr
_refine_ls_matrix_type full
_refine_ls_number_parameters 127
_refine_ls_number_reflns 2139
_refine_ls_number_restraints 0
_refine_ls_restrained_S_all 0.959
_refine_ls_R_factor_all 0.1368
_refine_ls_R_factor_gt 0.0397
_refine_ls_shift/su_max 0.000
_refine_ls_shift/su_mean 0.000
_refine_ls_structure_factor_coef Fsqd
_refine_ls_weighting_details 'calc w=1/[\s^2^(Fo^2^)+(0.0101P)^2^+0.0000P] where P=(Fo^2^+2Fc^2^)/3'
_refine_ls_weighting_scheme calc
_refine_ls_wR_factor_gt 0.0472
_refine_ls_wR_factor_ref 0.0573
_reflns_number_gt 800
_reflns_number_total 2139
_reflns_threshold_expression >2sigma(I)
_cod_data_source_file ic902436s_si_001_1.cif
_cod_data_source_block compound-1a
_cod_database_code 4315561

loop_
_symmetry_equiv_pos_as_xyz
'x, y, z'
'-x, y+1/2, -z+1/2'
'-x, -y, -z'
'x, -y-1/2, z-1/2'

loop_
_atom_site_label
_atom_site_type_symbol
_atom_site_fract_x
_atom_site_fract_y
_atom_site_fract_z
_atom_site_U_iso_or_equiv
_atom_site_adp_type
_atom_site_occupancy
_atom_site_symmetry_multiplicity
_atom_site_calc_flag
_atom_site_refinement_flags
_atom_site_disorder_assembly
_atom_site_disorder_group
Cl1 Cl -0.00123(18) 0.58680(5) 0.36827(5) 0.0332(2) Uani 1 1 d . . .
C1 C 0.4161(6) 0.37198(16) 0.44080(16) 0.0236(7) Uani 1 1 d . . .
H1 H 0.3705 0.4145 0.4809 0.028 Uiso 1 1 calc R . .
C2 C 0.5791(6) 0.28546(18) 0.45768(17) 0.0247(7) Uani 1 1 d . . .
H2 H 0.6453 0.2687 0.5096 0.030 Uiso 1 1 calc R . .
C3 C 0.6450(6) 0.22412(17) 0.39993(17) 0.0256(8) Uani 1 1 d . . .
H3 H 0.7560 0.1652 0.4126 0.031 Uiso 1 1 calc R . .
C4 C 0.5532(6) 0.24594(16) 0.32294(17) 0.0222(7) Uani 1 1 d . . .
H4 H 0.6006 0.2028 0.2834 0.027 Uiso 1 1 calc R . .
C4A C 0.3910(6) 0.33224(17) 0.30573(16) 0.0182(7) Uani 1 1 d . . .
C4B C 0.2560(6) 0.37048(16) 0.22991(16) 0.0186(7) Uani 1 1 d . . .
C5 C 0.2724(6) 0.33119(16) 0.15810(17) 0.0244(7) Uani 1 1 d . . .
H5 H 0.3836 0.2717 0.1522 0.029 Uiso 1 1 calc R . .
C6 C 0.1217(6) 0.38074(17) 0.09392(17) 0.0275(8) Uani 1 1 d . . .
H6 H 0.1302 0.3543 0.0442 0.033 Uiso 1 1 calc R . .
C7 C -0.0386(6) 0.46726(19) 0.10188(17) 0.0289(8) Uani 1 1 d . . .
H7 H -0.1403 0.4998 0.0578 0.035 Uiso 1 1 calc R . .
C8 C -0.0514(6) 0.50699(17) 0.17446(17) 0.0237(7) Uani 1 1 d . . .
H8 H -0.1624 0.5666 0.1798 0.028 Uiso 1 1 calc R . .
C8A C 0.0967(6) 0.45999(17) 0.23876(16) 0.0199(7) Uani 1 1 d . . .
B9 B 0.1318(7) 0.4822(2) 0.3251(2) 0.0231(8) Uani 1 1 d . . .
C9A C 0.3204(6) 0.39573(17) 0.36460(15) 0.0197(7) Uani 1 1 d . . .

loop_
_atom_site_aniso_label
_atom_site_aniso_U_11
_atom_site_aniso_U_22
_atom_site_aniso_U_33
_atom_site_aniso_U_23
_atom_site_aniso_U_13
_atom_site_aniso_U_12
Cl1 0.0369(4) 0.0251(4) 0.0373(5) -0.0047(4) 0.0015(4) 0.0056(4)
C1 0.0243(16) 0.0207(14) 0.026(2) -0.0093(14) 0.0034(14) -0.0043(13)
C2 0.0232(16) 0.0324(16) 0.017(2) 0.0013(15) -0.0043(15) 0.0000(14)
C3 0.0235(16) 0.0180(15) 0.034(2) 0.0044(15) -0.0019(16) 0.0031(13)
C4 0.0219(16) 0.0218(15) 0.023(2) -0.0016(14) 0.0015(14) -0.0001(12)
C4A 0.0137(14) 0.0189(14) 0.0221(19) -0.0004(14) 0.0019(13) -0.0038(12)
C4B 0.0173(15) 0.0189(14) 0.0196(18) 0.0034(14) 0.0019(13) -0.0056(12)
C5 0.0224(16) 0.0179(15) 0.034(2) -0.0020(15) 0.0069(15) -0.0043(13)
C6 0.0293(17) 0.0282(16) 0.024(2) -0.0005(14) -0.0010(15) -0.0062(14)
C7 0.0268(17) 0.0317(17) 0.027(2) 0.0079(16) -0.0044(16) -0.0055(14)
C8 0.0204(15) 0.0195(15) 0.031(2) 0.0024(15) 0.0031(15) -0.0037(13)
C8A 0.0167(15) 0.0184(14) 0.024(2) 0.0056(14) -0.0018(14) -0.0034(13)
B9 0.0119(17) 0.0234(18) 0.035(2) -0.0053(17) 0.0053(16) -0.0025(14)
C9A 0.0169(14) 0.0252(16) 0.0170(17) 0.0005(14) 0.0023(13) -0.0036(12)

loop_
_atom_type_symbol
_atom_type_description
_atom_type_scat_dispersion_real
_atom_type_scat_dispersion_imag
_atom_type_scat_source
C C 0.0033 0.0016 'International Tables Vol C Tables 4.2.6.8 and 6.1.1.4'
H H 0.0000 0.0000 'International Tables Vol C Tables 4.2.6.8 and 6.1.1.4'
B B 0.0013 0.0007 'International Tables Vol C Tables 4.2.6.8 and 6.1.1.4'
Cl Cl 0.1484 0.1585 'International Tables Vol C Tables 4.2.6.8 and 6.1.1.4'

loop_
_geom_angle_atom_site_label_1
_geom_angle_atom_site_label_2
_geom_angle_atom_site_label_3
_geom_angle
_geom_angle_site_symmetry_1
_geom_angle_site_symmetry_3
_geom_angle_publ_flag
C2 C1 C9A 119.3(2) . . ?
C3 C2 C1 120.4(3) . . ?
C2 C3 C4 121.7(2) . . ?
C4A C4 C3 118.2(3) . . ?
C4 C4A C9A 120.7(3) . . ?
C4 C4A C4B 128.9(3) . . ?
C9A C4A C4B 110.4(2) . . ?
C5 C4B C8A 120.8(3) . . ?
C5 C4B C4A 128.9(2) . . ?
C8A C4B C4A 110.2(2) . . ?
C4B C5 C6 118.7(2) . . ?
C7 C6 C5 121.0(3) . . ?
C6 C7 C8 120.0(3) . . ?
C8A C8 C7 120.2(2) . . ?
C8 C8A C4B 119.2(3) . . ?
C8 C8A B9 134.1(3) . . ?
C4B C8A B9 106.8(2) . . ?
C8A B9 C9A 105.9(2) . . ?
C8A B9 Cl1 126.3(2) . . ?
C9A B9 Cl1 127.7(2) . . ?
C1 C9A C4A 119.8(2) . . ?
C1 C9A B9 133.6(2) . . ?
C4A C9A B9 106.6(2) . . ?

loop_
_geom_bond_atom_site_label_1
_geom_bond_atom_site_label_2
_geom_bond_distance
_geom_bond_site_symmetry_2
_geom_bond_publ_flag
Cl1 B9 1.752(3) . ?
C1 C2 1.389(3) . ?
C1 C9A 1.391(3) . ?
C2 C3 1.370(3) . ?
C3 C4 1.395(3) . ?
C4 C4A 1.386(3) . ?
C4A C9A 1.409(3) . ?
C4A C4B 1.481(3) . ?
C4B C5 1.379(3) . ?
C4B C8A 1.416(3) . ?
C5 C6 1.402(3) . ?
C6 C7 1.378(3) . ?
C7 C8 1.392(3) . ?
C8 C8A 1.383(3) . ?
C8A B9 1.536(4) . ?
B9 C9A 1.547(4) . ?

loop_
_geom_torsion_atom_site_label_1
_geom_torsion_atom_site_label_2
_geom_torsion_atom_site_label_3
_geom_torsion_atom_site_label_4
_geom_torsion
_geom_torsion_site_symmetry_1
_geom_torsion_site_symmetry_2
_geom_torsion_site_symmetry_3
_geom_torsion_site_symmetry_4
_geom_torsion_publ_flag
C9A C1 C2 C3 0.0(4) . . . . ?
C1 C2 C3 C4 0.2(4) . . . . ?
C2 C3 C4 C4A -0.1(4) . . . . ?
C3 C4 C4A C9A -0.2(3) . . . . ?
C3 C4 C4A C4B -177.3(2) . . . . ?
C4 C4A C4B C5 -3.0(4) . . . . ?
C9A C4A C4B C5 179.6(2) . . . . ?
C4 C4A C4B C8A 177.6(2) . . . . ?
C9A C4A C4B C8A 0.3(3) . . . . ?
C8A C4B C5 C6 -1.3(4) . . . . ?
C4A C4B C5 C6 179.4(2) . . . . ?
C4B C5 C6 C7 0.3(4) . . . . ?
C5 C6 C7 C8 0.3(4) . . . . ?
C6 C7 C8 C8A 0.1(4) . . . . ?
C7 C8 C8A C4B -1.0(4) . . . . ?
C7 C8 C8A B9 179.7(3) . . . . ?
C5 C4B C8A C8 1.7(3) . . . . ?
C4A C4B C8A C8 -178.9(2) . . . . ?
C5 C4B C8A B9 -178.9(2) . . . . ?
C4A C4B C8A B9 0.5(3) . . . . ?
C8 C8A B9 C9A 178.3(3) . . . . ?
C4B C8A B9 C9A -1.0(3) . . . . ?
C8 C8A B9 Cl1 -4.0(4) . . . . ?
C4B C8A B9 Cl1 176.68(19) . . . . ?
C2 C1 C9A C4A -0.3(3) . . . . ?
C2 C1 C9A B9 178.3(2) . . . . ?
C4 C4A C9A C1 0.4(3) . . . . ?
C4B C4A C9A C1 178.0(2) . . . . ?
C4 C4A C9A B9 -178.5(2) . . . . ?
C4B C4A C9A B9 -0.9(3) . . . . ?
C8A B9 C9A C1 -177.5(3) . . . . ?
Cl1 B9 C9A C1 4.8(4) . . . . ?
C8A B9 C9A C4A 1.2(3) . . . . ?
Cl1 B9 C9A C4A -176.5(2) . . . . ?

loop_
_cod_related_entry_id
_cod_related_entry_database
_cod_related_entry_code
1 ChemSpider 9416097
